data_7009935
loop_
_publ_author_name
'Mondal, Nijhuma'
'Saha, Manas Kumar'
'Mitra, Samiran'
'Gramlich, Volker'

_publ_section_title
;
 Synthesis and crystal structure of thiocyanato or azido bridged one-
 or two-dimensional polymeric complexes of cadmium(II)
;
_journal_issue 18
_journal_name_full 'Journal of the Chemical Society, Dalton Transactions'
_journal_page_first 3218
_journal_paper_doi 10.1039/b004428h
_journal_year 2000
_chemical_formula_sum 'C20 H20 Cd2 N6'
_chemical_formula_weight 569.22
_chemical_name_systematic
;  
 ?  
;
_space_group_IT_number 14
_symmetry_cell_setting monoclinic
_symmetry_space_group_name_Hall '-P 2ybc'
_symmetry_space_group_name_H-M 'P 1 21/c 1'
_atom_sites_solution_hydrogens geom
_atom_sites_solution_primary direct
_atom_sites_solution_secondary difmap
_audit_creation_method SHELXL
_cell_angle_alpha 90.00
_cell_angle_beta 98.59(5)
_cell_angle_gamma 90.00
_cell_formula_units_Z 2
_cell_length_a 10.596(7)
_cell_length_b 8.339(4)
_cell_length_c 13.831(9)
_cell_measurement_reflns_used 12
_cell_measurement_temperature 293(2)
_cell_measurement_theta_max 11
_cell_measurement_theta_min 10
_cell_volume 1208.4(13)
_computing_cell_refinement 'SIEMENS SHELXTL Plus'
_computing_data_collection 'SIEMENS SHELXTL Plus'
_computing_data_reduction 'SIEMENS SHELXTL Plus'
_computing_molecular_graphics SHELXLTL-Plus
_computing_publication_material SHELXL-93
_computing_structure_refinement 'SHELXL-93 (Sheldrick, 1993)'
_computing_structure_solution 'SHELXS-86 (Sheldrick, 1990)'
_diffrn_ambient_temperature 293(2)
_diffrn_measurement_device 'SYNTEX P21 4-circle diffractometer'
_diffrn_measurement_method ' \w scans'
_diffrn_radiation_monochromator graphite
_diffrn_radiation_source 'fine-focus sealed tube'
_diffrn_radiation_type MoK\a
_diffrn_radiation_wavelength 0.71073
_diffrn_reflns_av_R_equivalents 0.0156
_diffrn_reflns_av_sigmaI/netI 0.0212
_diffrn_reflns_limit_h_max 10
_diffrn_reflns_limit_h_min -10
_diffrn_reflns_limit_k_max 0
_diffrn_reflns_limit_k_min -8
_diffrn_reflns_limit_l_max 13
_diffrn_reflns_limit_l_min 0
_diffrn_reflns_number 1159
_diffrn_reflns_theta_max 20.05
_diffrn_reflns_theta_min 2.98
_diffrn_standards_decay_% 0
_diffrn_standards_interval_count 120
_diffrn_standards_number 1
_exptl_absorpt_coefficient_mu 1.774
_exptl_absorpt_correction_type none
_exptl_crystal_colour colourless
_exptl_crystal_density_diffrn 1.564
_exptl_crystal_description prism
_exptl_crystal_F_000 556
_exptl_crystal_size_max 0.1
_exptl_crystal_size_mid 0.1
_exptl_crystal_size_min 0.1
_refine_diff_density_max 0.208
_refine_diff_density_min -0.252
_refine_diff_density_rms 0.042
_refine_ls_extinction_coef 0.0012(5)
_refine_ls_extinction_expression Fc^*^=kFc[1+0.001xFc^2^\l^3^/sin(2\q)]^-1/4^
_refine_ls_extinction_method SHELXL
_refine_ls_goodness_of_fit_all 0.933
_refine_ls_goodness_of_fit_obs 1.066
_refine_ls_matrix_type full
_refine_ls_number_parameters 139
_refine_ls_number_reflns 1096
_refine_ls_number_restraints 0
_refine_ls_restrained_S_all 0.933
_refine_ls_restrained_S_obs 1.066
_refine_ls_R_factor_all 0.0237
_refine_ls_R_factor_obs 0.0173
_refine_ls_shift/esd_max 0.018
_refine_ls_shift/esd_mean 0.001
_refine_ls_structure_factor_coef Fsqd
_refine_ls_weighting_details 'w=1/[\s^2^(Fo^2^)+(0.0260P)^2^+0.0000P] where P=(Fo^2^+2Fc^2^)/3'
_refine_ls_weighting_scheme calc
_refine_ls_wR_factor_all 0.0432
_refine_ls_wR_factor_obs 0.0422
_reflns_number_observed 840
_reflns_number_total 1096
_reflns_observed_criterion >2sigma(I)
_cod_data_source_file b004428h.txt
_cod_data_source_block cd3
_cod_depositor_comments
;
The following automatic conversions were performed:
'_symmetry_cell_setting' value 'Monoclinic' changed to 'monoclinic'
according to '/home/saulius/struct/CIF-dictionaries/cif_core.dic'
dictionary named 'cif_core.dic' version 2.4.1 from 2010-06-29.

Automatic conversion script
Id: cif_fix_enum 1527 2010-12-29 10:47:43Z saulius 

The following automatic conversions were performed:

'_refine_ls_weighting_scheme' value 'calc
w=1/[\s^2^(Fo^2^)+(0.0260P)^2^+0.0000P] where P=(Fo^2^+2Fc^2^)/3' was
changed to 'calc'. New tag '_refine_ls_weighting_details' was
created. The value of the new tag was set to
'w=1/[\s^2^(Fo^2^)+(0.0260P)^2^+0.0000P] where P=(Fo^2^+2Fc^2^)/3'.

Automatic conversion script
Id: cif_fix_values 3143 2015-03-26 13:38:13Z robertas 
;
_cod_original_sg_symbol_H-M P2(1)/c
_cod_database_code 7009935

loop_
_symmetry_equiv_pos_as_xyz
'x, y, z'
'-x, y+1/2, -z+1/2'
'-x, -y, -z'
'x, -y-1/2, z-1/2'

loop_
_atom_site_aniso_label
_atom_site_aniso_U_11
_atom_site_aniso_U_22
_atom_site_aniso_U_33
_atom_site_aniso_U_23
_atom_site_aniso_U_13
_atom_site_aniso_U_12
Cd 0.0351(2) 0.0401(3) 0.0346(3) -0.0003(2) 0.00677(14) -0.0014(2)
N1 0.071(3) 0.041(2) 0.054(3) -0.010(2) 0.014(2) -0.010(2)
N2 0.041(2) 0.039(2) 0.037(3) 0.005(2) 0.002(2) -0.004(2)
N3 0.054(2) 0.058(3) 0.041(2) -0.008(2) 0.004(2) 0.008(2)
N4 0.038(2) 0.061(2) 0.033(2) -0.003(2) 0.001(2) 0.004(2)
N5 0.044(3) 0.077(3) 0.041(3) 0.001(2) 0.015(2) 0.004(3)
N6 0.046(3) 0.202(6) 0.067(3) -0.022(3) 0.001(2) -0.025(3)
N7 0.078(3) 0.042(2) 0.057(3) 0.000(2) 0.011(2) -0.004(2)
N8 0.038(2) 0.065(3) 0.042(2) 0.007(2) 0.012(2) -0.004(2)
C1 0.080(4) 0.053(3) 0.102(5) -0.007(3) 0.002(3) -0.030(3)
C2 0.067(3) 0.079(4) 0.095(5) 0.011(3) 0.029(3) -0.023(3)
C3 0.034(3) 0.108(4) 0.050(3) 0.003(3) 0.007(2) 0.006(3)
C4 0.070(4) 0.081(4) 0.091(4) 0.016(3) 0.006(3) 0.030(3)
C5 0.051(3) 0.115(4) 0.037(3) 0.000(3) 0.007(2) 0.017(3)
C6 0.077(4) 0.220(7) 0.057(4) 0.002(4) 0.038(3) 0.032(4)

loop_
_atom_site_label
_atom_site_type_symbol
_atom_site_fract_x
_atom_site_fract_y
_atom_site_fract_z
_atom_site_U_iso_or_equiv
_atom_site_thermal_displace_type
_atom_site_occupancy
_atom_site_calc_flag
_atom_site_refinement_flags
_atom_site_disorder_group
Cd Cd 0.06665(2) -0.00469(3) 0.39003(2) 0.0364(2) Uani 1 d . .
N1 N 0.0003(4) -0.2695(4) 0.3781(3) 0.0544(10) Uani 1 d . .
N2 N 0.0231(3) -0.3663(5) 0.3230(3) 0.0392(9) Uani 1 d . .
N3 N 0.0447(3) -0.4680(5) 0.2695(3) 0.0515(10) Uani 1 d . .
N4 N -0.1283(3) 0.0565(4) 0.4431(3) 0.0446(10) Uani 1 d . .
N5 N -0.2239(4) 0.0166(4) 0.3916(3) 0.0531(10) Uani 1 d . .
N6 N -0.3157(4) -0.0176(7) 0.3414(3) 0.106(2) Uani 1 d . .
N7 N 0.1333(4) 0.2566(4) 0.4178(2) 0.0591(10) Uani 1 d . .
H7A H 0.1164(4) 0.2900(4) 0.4764(2) 0.089 Uiso 1 d R .
H7B H 0.0920(4) 0.3210(4) 0.3713(2) 0.089 Uiso 1 d R .
N8 N 0.2716(3) -0.0048(4) 0.3332(2) 0.0475(9) Uani 1 d . .
C1 C 0.2698(5) 0.2625(6) 0.4142(4) 0.080(2) Uani 1 d . .
H1A H 0.3139(5) 0.2183(6) 0.4740(4) 0.119 Uiso 1 d R .
H1B H 0.2968(5) 0.3718(6) 0.4097(4) 0.119 Uiso 1 d R .
C2 C 0.3033(5) 0.1683(6) 0.3304(4) 0.078(2) Uani 1 d . .
H2A H 0.2593(5) 0.2136(6) 0.2709(4) 0.118 Uiso 1 d R .
H2B H 0.3932(5) 0.1794(6) 0.3292(4) 0.118 Uiso 1 d R .
C3 C 0.3696(4) -0.0899(7) 0.4018(3) 0.0640(14) Uani 1 d . .
H3A H 0.3759(4) -0.0398(7) 0.4648(3) 0.096 Uiso 1 d R .
H3B H 0.4507(4) -0.0783(7) 0.3795(3) 0.096 Uiso 1 d R .
C4 C 0.3459(4) -0.2648(6) 0.4135(4) 0.081(2) Uani 1 d . .
H4A H 0.4112(18) -0.3089(10) 0.4617(17) 0.122 Uiso 1 calc R .
H4B H 0.3471(30) -0.3183(8) 0.3522(6) 0.122 Uiso 1 calc R .
H4C H 0.2641(14) -0.2798(6) 0.4341(23) 0.122 Uiso 1 calc R .
C5 C 0.2585(4) -0.0728(6) 0.2338(3) 0.0679(14) Uani 1 d . .
H5A H 0.1907(4) -0.0176(6) 0.1933(3) 0.102 Uiso 1 d R .
H5B H 0.2332(4) -0.1828(6) 0.2381(3) 0.102 Uiso 1 d R .
C6 C 0.3777(5) -0.0674(8) 0.1849(4) 0.115(2) Uani 1 d . .
H6A H 0.3608(12) -0.1192(42) 0.1223(13) 0.173 Uiso 1 calc R .
H6B H 0.4461(11) -0.1218(41) 0.2251(14) 0.173 Uiso 1 calc R .
H6C H 0.4014(22) 0.0422(8) 0.1763(26) 0.173 Uiso 1 calc R .

loop_
_atom_type_symbol
_atom_type_description
_atom_type_scat_dispersion_real
_atom_type_scat_dispersion_imag
_atom_type_scat_source
C C 0.0033 0.0016 'International Tables Vol C Tables 4.2.6.8 and 6.1.1.4'
H H 0.0000 0.0000 'International Tables Vol C Tables 4.2.6.8 and 6.1.1.4'
N N 0.0061 0.0033 'International Tables Vol C Tables 4.2.6.8 and 6.1.1.4'
Cd Cd -0.8075 1.2024 'International Tables Vol C Tables 4.2.6.8 and 6.1.1.4'

loop_
_geom_angle_atom_site_label_1
_geom_angle_atom_site_label_2
_geom_angle_atom_site_label_3
_geom_angle
_geom_angle_site_symmetry_1
_geom_angle_site_symmetry_3
_geom_angle_publ_flag
N7 Cd N1 174.52(11) . . ?
N7 Cd N4 88.66(12) . 3_556 ?
N1 Cd N4 86.05(13) . 3_556 ?
N7 Cd N4 90.26(13) . . ?
N1 Cd N4 87.57(13) . . ?
N4 Cd N4 82.02(14) 3_556 . ?
N7 Cd N3 97.54(13) . 2 ?
N1 Cd N3 87.32(14) . 2 ?
N4 Cd N3 166.21(12) 3_556 2 ?
N4 Cd N3 85.63(13) . 2 ?
N7 Cd N8 77.70(12) . . ?
N1 Cd N8 104.73(13) . . ?
N4 Cd N8 100.86(13) 3_556 . ?
N4 Cd N8 167.49(12) . . ?
N3 Cd N8 92.52(13) 2 . ?
N2 N1 Cd 128.3(3) . . ?
N1 N2 N3 177.6(4) . . ?
N2 N3 Cd 124.5(3) . 2_545 ?
N5 N4 Cd 128.5(3) . 3_556 ?
N5 N4 Cd 117.4(3) . . ?
Cd N4 Cd 97.98(14) 3_556 . ?
N6 N5 N4 178.2(5) . . ?
C1 N7 Cd 107.9(3) . . ?
C5 N8 C3 111.9(4) . . ?
C5 N8 C2 109.9(4) . . ?
C3 N8 C2 110.1(3) . . ?
C5 N8 Cd 109.8(2) . . ?
C3 N8 Cd 111.7(2) . . ?
C2 N8 Cd 103.0(2) . . ?
N7 C1 C2 111.3(4) . . ?
N8 C2 C1 114.3(4) . . ?
N8 C3 C4 115.1(4) . . ?
N8 C5 C6 115.8(4) . . ?

loop_
_geom_bond_atom_site_label_1
_geom_bond_atom_site_label_2
_geom_bond_distance
_geom_bond_site_symmetry_2
_geom_bond_publ_flag
Cd N7 2.305(3) . ?
Cd N1 2.315(4) . ?
Cd N4 2.344(4) 3_556 ?
Cd N4 2.349(3) . ?
Cd N3 2.361(4) 2 ?
Cd N8 2.418(3) . ?
N1 N2 1.160(5) . ?
N2 N3 1.171(4) . ?
N3 Cd 2.361(4) 2_545 ?
N4 N5 1.195(5) . ?
N4 Cd 2.344(4) 3_556 ?
N5 N6 1.144(5) . ?
N7 C1 1.455(6) . ?
N8 C5 1.474(5) . ?
N8 C3 1.478(5) . ?
N8 C2 1.484(5) . ?
C1 C2 1.488(6) . ?
C3 C4 1.494(6) . ?
C5 C6 1.521(6) . ?
